data_4080148
loop_
_publ_author_name
'Fourmy, K\'evin'
'Mallet-Ladeira, Sonia'
'Dechy-Cabaret, Odile'
'Gouygou, Maryse'

_publ_section_title
;
 Gold Phosphole Complexes as Efficient Catalysts for Alkyne Activation
;
_journal_issue 6
_journal_name_full Organometallics
_journal_page_first 1571
_journal_page_last 1574
_journal_paper_doi 10.1021/om301244m
_journal_volume 32
_journal_year 2013
_chemical_compound_source 'synthesis as described'
_chemical_formula_moiety 'C22 H17 Au Cl P'
_chemical_formula_sum 'C22 H17 Au Cl P'
_chemical_formula_weight 544.75
_chemical_name_systematic
;
 ?
;
_space_group_IT_number 61
_symmetry_cell_setting orthorhombic
_symmetry_Int_Tables_number 61
_symmetry_space_group_name_Hall '-P 2ac 2ab'
_symmetry_space_group_name_H-M 'P b c a'
_atom_sites_solution_hydrogens geom
_atom_sites_solution_primary direct
_atom_sites_solution_secondary difmap
_cell_angle_alpha 90
_cell_angle_beta 90
_cell_angle_gamma 90
_cell_formula_units_Z 8
_cell_length_a 9.8877(4)
_cell_length_b 17.1927(7)
_cell_length_c 22.3641(10)
_cell_measurement_reflns_used 9563
_cell_measurement_temperature 180(2)
_cell_measurement_theta_max 30.52
_cell_measurement_theta_min 2.37
_cell_measurement_wavelength 0.71073
_cell_volume 3801.8(3)
_computing_cell_refinement 'Bruker SMART'
_computing_data_collection 'Bruker SMART'
_computing_data_reduction 'Bruker SAINT'
_computing_molecular_graphics 'Ortep-3 for Windows (Farrugia, 1997)'
_computing_publication_material 'WinGX publication routines (Farrugia, 1999)'
_computing_structure_refinement 'SHELXL-97 (Sheldrick, 1997)'
_computing_structure_solution 'SHELXS-97 (Sheldrick, 1990)'
_diffrn_ambient_temperature 180(2)
_diffrn_measured_fraction_theta_full 0.931
_diffrn_measured_fraction_theta_max 0.931
_diffrn_measurement_device_type 'Bruker Kappa APEX II'
_diffrn_measurement_method \w-\f
_diffrn_radiation_monochromator graphite
_diffrn_radiation_probe x-ray
_diffrn_radiation_source 'fine-focus sealed tube'
_diffrn_radiation_type MoK\a
_diffrn_radiation_wavelength 0.71073
_diffrn_reflns_av_R_equivalents 0.0239
_diffrn_reflns_av_unetI/netI 0.0074
_diffrn_reflns_limit_h_max 11
_diffrn_reflns_limit_h_min -11
_diffrn_reflns_limit_k_max 20
_diffrn_reflns_limit_k_min -20
_diffrn_reflns_limit_l_max 26
_diffrn_reflns_limit_l_min -26
_diffrn_reflns_number 77639
_diffrn_reflns_theta_full 25.35
_diffrn_reflns_theta_max 25.35
_diffrn_reflns_theta_min 2.37
_diffrn_standards_decay_% 0
_diffrn_standards_interval_count 0
_diffrn_standards_interval_time 0
_diffrn_standards_number 0
_exptl_absorpt_coefficient_mu 7.965
_exptl_absorpt_correction_T_max 0.4482
_exptl_absorpt_correction_T_min 0.2988
_exptl_absorpt_correction_type multi-scan
_exptl_absorpt_process_details
;
        [c.f. r.h. blessing, acta cryst. (1995), a51, 33-38]
;
_exptl_crystal_colour yellow
_exptl_crystal_density_diffrn 1.903
_exptl_crystal_density_method 'not measured'
_exptl_crystal_description block
_exptl_crystal_F_000 2080
_exptl_crystal_size_max 0.2
_exptl_crystal_size_mid 0.18
_exptl_crystal_size_min 0.12
_refine_diff_density_max 0.269
_refine_diff_density_min -0.633
_refine_diff_density_rms 0.075
_refine_ls_extinction_method none
_refine_ls_goodness_of_fit_ref 1.167
_refine_ls_hydrogen_treatment constr
_refine_ls_matrix_type full
_refine_ls_number_parameters 226
_refine_ls_number_reflns 3235
_refine_ls_number_restraints 0
_refine_ls_restrained_S_all 1.167
_refine_ls_R_factor_all 0.0141
_refine_ls_R_factor_gt 0.0126
_refine_ls_shift/su_max 0.002
_refine_ls_shift/su_mean 0
_refine_ls_structure_factor_coef Fsqd
_refine_ls_weighting_details 'calc w=1/[\s^2^(Fo^2^)+(0.0158P)^2^+2.9992P] where P=(Fo^2^+2Fc^2^)/3'
_refine_ls_weighting_scheme calc
_refine_ls_wR_factor_gt 0.0329
_refine_ls_wR_factor_ref 0.034
_reflns_number_gt 3060
_reflns_number_total 3235
_reflns_threshold_expression >2sigma(I)
_cod_data_source_file om301244m_si_002.cif
_cod_data_source_block '[Au(TPP)Cl]'
_cod_database_code 4080148

loop_
_symmetry_equiv_pos_as_xyz
'x, y, z'
'-x+1/2, -y, z+1/2'
'-x, y+1/2, -z+1/2'
'x+1/2, -y+1/2, -z'
'-x, -y, -z'
'x-1/2, y, -z-1/2'
'x, -y-1/2, z-1/2'
'-x-1/2, y-1/2, z'

loop_
_atom_site_label
_atom_site_type_symbol
_atom_site_fract_x
_atom_site_fract_y
_atom_site_fract_z
_atom_site_U_iso_or_equiv
_atom_site_adp_type
_atom_site_occupancy
_atom_site_symmetry_multiplicity
_atom_site_calc_flag
_atom_site_refinement_flags
C1 C 0.6332(2) 0.28181(12) 0.58653(10) 0.0242(5) Uani 1 1 d .
C2 C 0.6169(3) 0.31535(13) 0.53232(11) 0.0310(5) Uani 1 1 d .
H2 H 0.5324 0.315 0.5121 0.037 Uiso 1 1 calc R
C3 C 0.7357(3) 0.35194(13) 0.50683(10) 0.0302(5) Uani 1 1 d .
H3 H 0.7336 0.3767 0.4689 0.036 Uiso 1 1 calc R
C4 C 0.8495(2) 0.34880(12) 0.54017(10) 0.0251(5) Uani 1 1 d .
C5 C 0.5318(3) 0.24325(13) 0.62407(10) 0.0251(5) Uani 1 1 d .
C6 C 0.5691(3) 0.19542(15) 0.67178(12) 0.0322(6) Uani 1 1 d .
H6 H 0.6622 0.1893 0.6812 0.039 Uiso 1 1 calc R
C7 C 0.4729(3) 0.15676(16) 0.70571(12) 0.0397(6) Uani 1 1 d .
H7 H 0.5002 0.124 0.7377 0.048 Uiso 1 1 calc R
C8 C 0.3376(3) 0.16597(16) 0.69277(13) 0.0431(7) Uani 1 1 d .
H8 H 0.2713 0.139 0.7155 0.052 Uiso 1 1 calc R
C9 C 0.2989(3) 0.21445(16) 0.64681(14) 0.0428(7) Uani 1 1 d .
H9 H 0.2055 0.2218 0.6386 0.051 Uiso 1 1 calc R
C10 C 0.3943(3) 0.25252(15) 0.61253(12) 0.0342(6) Uani 1 1 d .
H10 H 0.3659 0.2854 0.5808 0.041 Uiso 1 1 calc R
C11 C 0.9839(2) 0.38024(12) 0.52649(10) 0.0263(5) Uani 1 1 d .
C12 C 1.0828(2) 0.38696(14) 0.57073(12) 0.0331(6) Uani 1 1 d .
H12 H 1.0636 0.3695 0.6101 0.04 Uiso 1 1 calc R
C13 C 1.2082(3) 0.41860(14) 0.55822(13) 0.0383(6) Uani 1 1 d .
H13 H 1.2733 0.4241 0.5892 0.046 Uiso 1 1 calc R
C14 C 1.2389(3) 0.44221(13) 0.50094(13) 0.0395(6) Uani 1 1 d .
H14 H 1.3257 0.4628 0.4921 0.047 Uiso 1 1 calc R
C15 C 1.1429(3) 0.43572(13) 0.45663(12) 0.0385(7) Uani 1 1 d .
H15 H 1.1641 0.4519 0.4171 0.046 Uiso 1 1 calc R
C16 C 1.0157(3) 0.40574(12) 0.46908(11) 0.0308(5) Uani 1 1 d .
H16 H 0.9498 0.4026 0.4382 0.037 Uiso 1 1 calc R
C17 C 0.8105(2) 0.35867(12) 0.66982(9) 0.0235(5) Uani 1 1 d .
C18 C 0.8892(3) 0.34401(15) 0.72033(11) 0.0349(6) Uani 1 1 d .
H18 H 0.9444 0.2988 0.7223 0.042 Uiso 1 1 calc R
C19 C 0.8860(3) 0.39602(16) 0.76759(12) 0.0441(7) Uani 1 1 d .
H19 H 0.9396 0.3864 0.8021 0.053 Uiso 1 1 calc R
C20 C 0.8062(3) 0.46134(16) 0.76516(12) 0.0441(7) Uani 1 1 d .
H20 H 0.8047 0.4965 0.7979 0.053 Uiso 1 1 calc R
C21 C 0.7285(3) 0.47604(15) 0.71535(11) 0.0407(6) Uani 1 1 d .
H21 H 0.6733 0.5212 0.7138 0.049 Uiso 1 1 calc R
C22 C 0.7307(2) 0.42495(13) 0.66748(11) 0.0304(5) Uani 1 1 d .
H22 H 0.6776 0.4353 0.633 0.037 Uiso 1 1 calc R
P1 P 0.80919(6) 0.29316(3) 0.60672(2) 0.02143(12) Uani 1 1 d .
Cl1 Cl 1.02685(7) 0.06333(3) 0.61527(3) 0.03274(14) Uani 1 1 d .
Au1 Au 0.919495(9) 0.180788(5) 0.613692(4) 0.02278(4) Uani 1 1 d .

loop_
_atom_site_aniso_label
_atom_site_aniso_U_11
_atom_site_aniso_U_22
_atom_site_aniso_U_33
_atom_site_aniso_U_23
_atom_site_aniso_U_13
_atom_site_aniso_U_12
C1 0.0217(13) 0.0223(10) 0.0284(12) -0.0041(9) -0.0037(10) 0.0010(9)
C2 0.0277(14) 0.0357(13) 0.0296(13) -0.0033(10) -0.0090(11) 0.0008(10)
C3 0.0388(15) 0.0290(12) 0.0227(11) 0.0025(9) -0.0031(10) 0.0022(10)
C4 0.0324(14) 0.0195(10) 0.0235(11) 0.0004(9) 0.0016(10) 0.0026(9)
C5 0.0226(14) 0.0229(11) 0.0297(12) -0.0078(9) 0.0008(10) -0.0027(10)
C6 0.0214(15) 0.0411(13) 0.0340(14) -0.0012(11) -0.0006(10) -0.0025(10)
C7 0.0374(17) 0.0410(14) 0.0407(15) 0.0029(12) 0.0088(12) -0.0042(12)
C8 0.0361(18) 0.0417(14) 0.0514(17) -0.0083(13) 0.0137(13) -0.0117(12)
C9 0.0214(15) 0.0433(15) 0.0637(19) -0.0149(14) 0.0022(13) -0.0041(12)
C10 0.0264(16) 0.0313(13) 0.0450(16) -0.0075(10) -0.0045(11) 0.0003(11)
C11 0.0303(14) 0.0174(10) 0.0313(12) -0.0002(9) 0.0064(10) 0.0035(9)
C12 0.0311(15) 0.0326(13) 0.0355(13) 0.0075(10) 0.0028(10) 0.0002(10)
C13 0.0290(15) 0.0346(13) 0.0514(17) 0.0037(12) 0.0011(12) -0.0011(11)
C14 0.0357(17) 0.0259(12) 0.0569(18) -0.0010(11) 0.0152(13) -0.0036(10)
C15 0.0540(19) 0.0239(12) 0.0376(15) -0.0004(10) 0.0217(13) -0.0025(11)
C16 0.0422(16) 0.0210(10) 0.0294(12) -0.0025(9) 0.0081(11) -0.0006(10)
C17 0.0228(13) 0.0240(10) 0.0238(11) 0.0023(9) -0.0002(9) -0.0043(9)
C18 0.0377(15) 0.0331(12) 0.0338(14) 0.0077(11) -0.0110(11) -0.0026(11)
C19 0.0593(19) 0.0448(15) 0.0283(14) 0.0033(11) -0.0208(13) -0.0093(14)
C20 0.063(2) 0.0394(14) 0.0293(14) -0.0087(11) -0.0092(13) -0.0076(14)
C21 0.0485(18) 0.0371(14) 0.0366(14) -0.0105(11) -0.0076(12) 0.0075(12)
C22 0.0326(14) 0.0330(12) 0.0256(12) -0.0033(10) -0.0070(10) 0.0034(10)
P1 0.0203(3) 0.0210(3) 0.0230(3) 0.0020(2) -0.0014(2) 0.0001(2)
Cl1 0.0282(4) 0.0270(3) 0.0430(3) 0.0083(2) 0.0013(2) 0.0066(2)
Au1 0.01889(7) 0.02198(6) 0.02747(6) 0.00465(3) 0.00063(3) 0.00107(3)

loop_
_atom_type_symbol
_atom_type_description
_atom_type_scat_dispersion_real
_atom_type_scat_dispersion_imag
_atom_type_scat_source
C C 0.0033 0.0016 'International Tables Vol C Tables 4.2.6.8 and 6.1.1.4'
H H 0 0 'International Tables Vol C Tables 4.2.6.8 and 6.1.1.4'
P P 0.1023 0.0942 'International Tables Vol C Tables 4.2.6.8 and 6.1.1.4'
Cl Cl 0.1484 0.1585 'International Tables Vol C Tables 4.2.6.8 and 6.1.1.4'
Au Au -2.0133 8.8022 'International Tables Vol C Tables 4.2.6.8 and 6.1.1.4'

loop_
_geom_angle_atom_site_label_1
_geom_angle_atom_site_label_2
_geom_angle_atom_site_label_3
_geom_angle
C2 C1 C5 128.7(2)
C2 C1 P1 107.01(18)
C5 C1 P1 124.33(17)
C1 C2 C3 116.2(2)
C1 C2 H2 121.9
C3 C2 H2 121.9
C4 C3 C2 116.2(2)
C4 C3 H3 121.9
C2 C3 H3 121.9
C3 C4 C11 128.7(2)
C3 C4 P1 106.91(17)
C11 C4 P1 124.37(17)
C10 C5 C6 117.8(2)
C10 C5 C1 120.6(2)
C6 C5 C1 121.6(2)
C7 C6 C5 121.3(2)
C7 C6 H6 119.3
C5 C6 H6 119.3
C8 C7 C6 119.7(3)
C8 C7 H7 120.1
C6 C7 H7 120.1
C9 C8 C7 119.8(3)
C9 C8 H8 120.1
C7 C8 H8 120.1
C8 C9 C10 120.7(3)
C8 C9 H9 119.6
C10 C9 H9 119.6
C9 C10 C5 120.7(3)
C9 C10 H10 119.7
C5 C10 H10 119.7
C16 C11 C12 118.0(2)
C16 C11 C4 120.8(2)
C12 C11 C4 121.2(2)
C13 C12 C11 121.2(2)
C13 C12 H12 119.4
C11 C12 H12 119.4
C14 C13 C12 120.1(3)
C14 C13 H13 119.9
C12 C13 H13 119.9
C15 C14 C13 119.6(2)
C15 C14 H14 120.2
C13 C14 H14 120.2
C14 C15 C16 120.7(2)
C14 C15 H15 119.7
C16 C15 H15 119.7
C15 C16 C11 120.4(2)
C15 C16 H16 119.8
C11 C16 H16 119.8
C22 C17 C18 119.8(2)
C22 C17 P1 118.64(17)
C18 C17 P1 121.61(18)
C19 C18 C17 119.2(2)
C19 C18 H18 120.4
C17 C18 H18 120.4
C20 C19 C18 120.7(2)
C20 C19 H19 119.6
C18 C19 H19 119.6
C19 C20 C21 120.2(2)
C19 C20 H20 119.9
C21 C20 H20 119.9
C20 C21 C22 120.0(2)
C20 C21 H21 120
C22 C21 H21 120
C21 C22 C17 120.1(2)
C21 C22 H22 120
C17 C22 H22 120
C17 P1 C1 105.61(10)
C17 P1 C4 108.11(10)
C1 P1 C4 93.64(11)
C17 P1 Au1 118.92(7)
C1 P1 Au1 113.31(7)
C4 P1 Au1 114.08(8)
P1 Au1 Cl1 176.43(2)

loop_
_geom_bond_atom_site_label_1
_geom_bond_atom_site_label_2
_geom_bond_distance
C1 C2 1.352(3)
C1 C5 1.466(3)
C1 P1 1.808(2)
C2 C3 1.449(4)
C2 H2 0.95
C3 C4 1.351(3)
C3 H3 0.95
C4 C11 1.467(3)
C4 P1 1.814(2)
C5 C10 1.393(4)
C5 C6 1.396(3)
C6 C7 1.386(4)
C6 H6 0.95
C7 C8 1.378(4)
C7 H7 0.95
C8 C9 1.378(4)
C8 H8 0.95
C9 C10 1.381(4)
C9 H9 0.95
C10 H10 0.95
C11 C16 1.393(3)
C11 C12 1.396(3)
C12 C13 1.382(4)
C12 H12 0.95
C13 C14 1.378(4)
C13 H13 0.95
C14 C15 1.376(4)
C14 H14 0.95
C15 C16 1.388(4)
C15 H15 0.95
C16 H16 0.95
C17 C22 1.387(3)
C17 C18 1.395(3)
C17 P1 1.806(2)
C18 C19 1.385(4)
C18 H18 0.95
C19 C20 1.373(4)
C19 H19 0.95
C20 C21 1.377(4)
C20 H20 0.95
C21 C22 1.385(3)
C21 H21 0.95
C22 H22 0.95
P1 Au1 2.2241(6)
Cl1 Au1 2.2817(6)
